data_2109094
loop_
_publ_author_name
'Scheepers, Matthew Clarke'
'Lemmerer, Andreas'

_publ_section_title
;
 Design of a series of cocrystals featuring isoniazid modified with
 diacetone alcohol
;
_journal_issue 6
_journal_name_full 'Acta Crystallographica Section B'
_journal_page_first
;
;
_journal_paper_doi 10.1107/S2052520622009532
_journal_volume 78
_journal_year 2022
_chemical_formula_moiety 'C12 H17 N3 O2, C7 H4 N2 O6'
_chemical_formula_sum 'C19 H21 N5 O8'
_chemical_formula_weight 447.41
_space_group_IT_number 14
_space_group_name_Hall '-P 2yn'
_space_group_name_H-M_alt 'P 1 21/n 1'
_symmetry_cell_setting monoclinic
_symmetry_Int_Tables_number 14
_symmetry_space_group_name_Hall '-P 2yn'
_symmetry_space_group_name_H-M 'P 1 21/n 1'
_atom_sites_solution_hydrogens mixed
_atom_sites_solution_primary dual
_atom_sites_solution_secondary dual
_audit_conform_dict_location ftp://ftp.iucr.org/pub/cif_core.dic
_audit_conform_dict_name cif_core.dic
_audit_conform_dict_version 2.4.5
_audit_creation_date 2022-02-22T07:57:02-00:00
_audit_creation_method 'WinGX routine CIF_UPDATE'
_cell_angle_alpha 90
_cell_angle_beta 99.261(2)
_cell_angle_gamma 90
_cell_formula_units_Z 4
_cell_length_a 6.9538(3)
_cell_length_b 18.9491(8)
_cell_length_c 15.9042(7)
_cell_measurement_reflns_used 9806
_cell_measurement_temperature 173(2)
_cell_measurement_theta_max 33.18
_cell_measurement_theta_min 3.04
_cell_measurement_wavelength 0.71073
_cell_volume 2068.35(15)
_computing_cell_refinement 'SAINT V8.40B (?, 2016)'
_computing_data_reduction 'SAINT V8.40B (?, 2016)'
_computing_molecular_graphics 'Olex2 1.3 (Dolomanov et al., 2009)'
_computing_publication_material 'Olex2 1.3 (Dolomanov et al., 2009)'
_computing_structure_refinement 'SHELXL 2018/3 (Sheldrick, 2015)'
_computing_structure_solution 'SHELXT-2018/2 (Sheldrick, 2015)'
_diffrn_ambient_temperature 173
_diffrn_measured_fraction_theta_full 0.999
_diffrn_measured_fraction_theta_max 0.998
_diffrn_measurement_device_type 'Bruker APEX-II CCD'
_diffrn_measurement_method '\f and \w scans'
_diffrn_radiation_probe x-ray
_diffrn_radiation_type MoK\a
_diffrn_radiation_wavelength 0.71073
_diffrn_reflns_av_R_equivalents 0.0823
_diffrn_reflns_av_unetI/netI 0.0361
_diffrn_reflns_Laue_measured_fraction_full 0.999
_diffrn_reflns_Laue_measured_fraction_max 0.998
_diffrn_reflns_limit_h_max 12
_diffrn_reflns_limit_h_min -12
_diffrn_reflns_limit_k_max 32
_diffrn_reflns_limit_k_min -32
_diffrn_reflns_limit_l_max 27
_diffrn_reflns_limit_l_min -27
_diffrn_reflns_number 196011
_diffrn_reflns_point_group_measured_fraction_full 0.999
_diffrn_reflns_point_group_measured_fraction_max 0.998
_diffrn_reflns_theta_full 25.242
_diffrn_reflns_theta_max 37.875
_diffrn_reflns_theta_min 2.15
_diffrn_standards_number 0
_exptl_absorpt_coefficient_mu 0.114
_exptl_absorpt_correction_T_max 0.7474
_exptl_absorpt_correction_T_min 0.6999
_exptl_absorpt_correction_type none
_exptl_absorpt_process_details
;
SADABS-2016/2 (Bruker,2016/2) was used for absorption correction.
        wR2(int) was 0.1235 before and 0.0739 after correction.
        The Ratio of minimum to maximum transmission is 0.9364.
        The \l/2 correction factor is Not present.
;
_exptl_crystal_colour colourless
_exptl_crystal_density_diffrn 1.437
_exptl_crystal_density_method 'not measured'
_exptl_crystal_description plate
_exptl_crystal_F_000 936
_exptl_crystal_size_max 0.388
_exptl_crystal_size_mid 0.286
_exptl_crystal_size_min 0.132
_refine_diff_density_max 0.543
_refine_diff_density_min -0.303
_refine_diff_density_rms 0.055
_refine_ls_extinction_method none
_refine_ls_goodness_of_fit_ref 1.074
_refine_ls_hydrogen_treatment mixed
_refine_ls_matrix_type full
_refine_ls_number_constraints 0
_refine_ls_number_parameters 304
_refine_ls_number_reflns 11136
_refine_ls_number_restraints 0
_refine_ls_restrained_S_all 1.074
_refine_ls_R_factor_all 0.0701
_refine_ls_R_factor_gt 0.0539
_refine_ls_shift/su_max 0.001
_refine_ls_shift/su_mean 0
_refine_ls_structure_factor_coef Fsqd
_refine_ls_weighting_details 'w=1/[\s^2^(Fo^2^)+(0.0630P)^2^+0.3866P] where P=(Fo^2^+2Fc^2^)/3'
_refine_ls_weighting_scheme calc
_refine_ls_wR_factor_gt 0.1288
_refine_ls_wR_factor_ref 0.1395
_reflns_Friedel_coverage 0
_reflns_number_gt 9039
_reflns_number_total 11136
_reflns_threshold_expression 'I > 2\s(I)'
_cod_data_source_file aw5075sup1.cif
_cod_data_source_block iz4h4m2pdnba
_cod_database_code 2109094
_shelx_estimated_absorpt_t_min 0.957
_shelx_estimated_absorpt_t_max 0.985

loop_
_symmetry_equiv_pos_as_xyz
'x, y, z'
'-x+1/2, y+1/2, -z+1/2'
'-x, -y, -z'
'x-1/2, -y-1/2, z-1/2'

loop_
_atom_site_label
_atom_site_type_symbol
_atom_site_fract_x
_atom_site_fract_y
_atom_site_fract_z
_atom_site_U_iso_or_equiv
_atom_site_adp_type
_atom_site_occupancy
_atom_site_site_symmetry_order
_atom_site_calc_flag
_atom_site_refinement_flags_posn
_atom_site_refinement_flags_adp
_atom_site_refinement_flags_occupancy
_atom_site_disorder_assembly
_atom_site_disorder_group
C1 C 0.75023(12) 0.79305(4) 0.37655(6) 0.02685(16) Uani 1 1 d . . . . .
H1 H 0.620056 0.785049 0.385332 0.032 Uiso 1 1 calc R U . . .
C2 C 0.80882(12) 0.86173(4) 0.36493(6) 0.02502(15) Uani 1 1 d . . . . .
H2 H 0.721035 0.899982 0.366196 0.03 Uiso 1 1 calc R U . . .
C3 C 0.99891(11) 0.87353(3) 0.35136(5) 0.01802(12) Uani 1 1 d . . . . .
C4 C 1.12072(11) 0.81555(4) 0.34983(6) 0.02293(14) Uani 1 1 d . . . . .
H4 H 1.25075 0.821707 0.339865 0.028 Uiso 1 1 calc R U . . .
C5 C 1.05070(12) 0.74873(4) 0.36298(6) 0.02489(15) Uani 1 1 d . . . . .
H5 H 1.135422 0.709432 0.362735 0.03 Uiso 1 1 calc R U . . .
C6 C 1.08384(11) 0.94510(4) 0.33945(5) 0.01863(12) Uani 1 1 d . . . . .
C7 C 0.94740(11) 1.11908(4) 0.35685(5) 0.02163(13) Uani 1 1 d . . . . .
C8 C 1.00008(14) 1.19146(4) 0.33061(7) 0.03136(19) Uani 1 1 d . . . . .
H8A H 1.079146 1.187817 0.285047 0.047 Uiso 1 1 calc R U . . .
H8B H 1.074625 1.215897 0.379607 0.047 Uiso 1 1 calc R U . . .
H8C H 0.880971 1.218069 0.309991 0.047 Uiso 1 1 calc R U . . .
C9 C 0.81736(11) 1.11407(4) 0.42407(5) 0.02171(13) Uani 1 1 d . . . . .
H9A H 0.823097 1.159772 0.454536 0.026 Uiso 1 1 calc R U . . .
H9B H 0.872309 1.07781 0.465971 0.026 Uiso 1 1 calc R U . . .
C10 C 0.60157(11) 1.09601(4) 0.39340(5) 0.02058(13) Uani 1 1 d . . . . .
C11 C 0.48520(14) 1.11251(5) 0.46426(6) 0.02943(17) Uani 1 1 d . . . . .
H11A H 0.350751 1.096165 0.447658 0.044 Uiso 1 1 calc R U . . .
H11B H 0.485621 1.163566 0.474142 0.044 Uiso 1 1 calc R U . . .
H11C H 0.544314 1.088436 0.516625 0.044 Uiso 1 1 calc R U . . .
C12 C 0.51860(13) 1.13425(5) 0.31174(6) 0.02751(16) Uani 1 1 d . . . . .
H12A H 0.592938 1.121279 0.26668 0.041 Uiso 1 1 calc R U . . .
H12B H 0.527493 1.185327 0.321271 0.041 Uiso 1 1 calc R U . . .
H12C H 0.381814 1.120851 0.294537 0.041 Uiso 1 1 calc R U . . .
C13 C 0.50422(12) 0.52598(4) 0.38858(5) 0.02120(13) Uani 1 1 d . . . . .
C14 C 0.64086(12) 0.47440(4) 0.41780(5) 0.02264(13) Uani 1 1 d . . . . .
H14 H 0.7727 0.486708 0.437857 0.027 Uiso 1 1 calc R U . . .
C15 C 0.58071(13) 0.40461(4) 0.41704(5) 0.02386(14) Uani 1 1 d . . . . .
C16 C 0.39212(13) 0.38386(4) 0.38674(6) 0.02573(15) Uani 1 1 d . . . . .
H16 H 0.354264 0.335647 0.385426 0.031 Uiso 1 1 calc R U . . .
C17 C 0.26133(12) 0.43682(4) 0.35845(5) 0.02404(14) Uani 1 1 d . . . . .
C18 C 0.31133(12) 0.50765(4) 0.35975(5) 0.02292(14) Uani 1 1 d . . . . .
H18 H 0.216274 0.542758 0.341426 0.028 Uiso 1 1 calc R U . . .
C19 C 0.56384(12) 0.60195(4) 0.38677(5) 0.02299(14) Uani 1 1 d . . . . .
N1 N 0.86819(11) 0.73764(3) 0.37599(5) 0.02401(13) Uani 1 1 d . . . . .
N2 N 0.96641(10) 1.00026(3) 0.34532(5) 0.02225(12) Uani 1 1 d . . . . .
N3 N 1.02608(10) 1.06712(3) 0.32286(5) 0.02345(13) Uani 1 1 d . . . . .
N4 N 0.06215(12) 0.41643(4) 0.32138(5) 0.03026(15) Uani 1 1 d . . . . .
N5 N 0.72474(13) 0.35010(4) 0.44851(6) 0.03100(16) Uani 1 1 d . . . . .
O1 O 1.25363(9) 0.95028(3) 0.32695(4) 0.02453(12) Uani 1 1 d . . . . .
O2 O 0.59720(9) 1.02117(3) 0.37826(5) 0.02669(13) Uani 1 1 d . . . . .
O3 O 0.75146(10) 0.60968(3) 0.39297(6) 0.03384(16) Uani 1 1 d . . . . .
O4 O 0.44527(10) 0.64953(3) 0.38067(5) 0.03307(15) Uani 1 1 d . . . . .
O5 O -0.05911(11) 0.46311(4) 0.30469(5) 0.03650(16) Uani 1 1 d . . . . .
O6 O 0.02945(14) 0.35353(4) 0.30823(7) 0.0490(2) Uani 1 1 d . . . . .
O7 O 0.67404(14) 0.28836(4) 0.44060(7) 0.0463(2) Uani 1 1 d . . . . .
O8 O 0.88692(13) 0.36924(4) 0.48066(6) 0.0446(2) Uani 1 1 d . . . . .
H2A H 0.844(2) 0.9946(8) 0.3511(10) 0.041(4) Uiso 1 1 d . . . . .
H2B H 0.481(2) 1.0091(9) 0.3595(11) 0.050(4) Uiso 1 1 d . . . . .
H3 H 0.789(3) 0.6602(11) 0.3894(12) 0.070(6) Uiso 1 1 d . . . . .

loop_
_atom_site_aniso_label
_atom_site_aniso_U_11
_atom_site_aniso_U_22
_atom_site_aniso_U_33
_atom_site_aniso_U_23
_atom_site_aniso_U_13
_atom_site_aniso_U_12
C1 0.0217(3) 0.0168(3) 0.0432(5) 0.0015(3) 0.0088(3) -0.0020(2)
C2 0.0203(3) 0.0151(3) 0.0407(4) 0.0012(3) 0.0081(3) 0.0001(2)
C3 0.0188(3) 0.0139(2) 0.0214(3) -0.0005(2) 0.0031(2) -0.0010(2)
C4 0.0194(3) 0.0161(3) 0.0338(4) -0.0008(3) 0.0060(3) 0.0001(2)
C5 0.0228(3) 0.0153(3) 0.0366(4) 0.0003(3) 0.0046(3) 0.0016(2)
C6 0.0189(3) 0.0145(2) 0.0229(3) -0.0008(2) 0.0045(2) -0.0014(2)
C7 0.0192(3) 0.0146(3) 0.0312(4) 0.0005(2) 0.0043(3) -0.0021(2)
C8 0.0304(4) 0.0151(3) 0.0510(5) 0.0034(3) 0.0138(4) -0.0020(3)
C9 0.0213(3) 0.0183(3) 0.0252(3) -0.0017(2) 0.0027(3) -0.0011(2)
C10 0.0201(3) 0.0176(3) 0.0247(3) -0.0004(2) 0.0055(2) -0.0003(2)
C11 0.0284(4) 0.0330(4) 0.0290(4) -0.0004(3) 0.0111(3) 0.0025(3)
C12 0.0249(4) 0.0303(4) 0.0268(4) 0.0037(3) 0.0024(3) 0.0007(3)
C13 0.0244(3) 0.0153(3) 0.0249(3) 0.0014(2) 0.0067(3) -0.0009(2)
C14 0.0251(3) 0.0171(3) 0.0262(3) 0.0010(2) 0.0057(3) 0.0001(2)
C15 0.0291(4) 0.0162(3) 0.0267(3) 0.0023(2) 0.0056(3) 0.0017(2)
C16 0.0321(4) 0.0174(3) 0.0282(4) 0.0014(3) 0.0062(3) -0.0035(3)
C17 0.0260(3) 0.0210(3) 0.0252(3) 0.0016(2) 0.0046(3) -0.0048(3)
C18 0.0249(3) 0.0186(3) 0.0259(3) 0.0026(2) 0.0059(3) -0.0009(2)
C19 0.0255(3) 0.0158(3) 0.0285(3) 0.0011(2) 0.0068(3) -0.0007(2)
N1 0.0236(3) 0.0147(2) 0.0337(3) 0.0007(2) 0.0045(3) -0.0014(2)
N2 0.0201(3) 0.0130(2) 0.0353(3) 0.0008(2) 0.0094(2) -0.0014(2)
N3 0.0220(3) 0.0140(2) 0.0356(3) 0.0019(2) 0.0086(3) -0.0021(2)
N4 0.0290(4) 0.0297(3) 0.0318(4) 0.0042(3) 0.0041(3) -0.0095(3)
N5 0.0366(4) 0.0201(3) 0.0363(4) 0.0043(3) 0.0060(3) 0.0050(3)
O1 0.0190(2) 0.0197(2) 0.0363(3) -0.0007(2) 0.0086(2) -0.00242(19)
O2 0.0197(3) 0.0181(2) 0.0428(4) -0.0038(2) 0.0066(2) -0.00306(19)
O3 0.0240(3) 0.0164(2) 0.0610(5) 0.0029(3) 0.0065(3) -0.0024(2)
O4 0.0302(3) 0.0178(2) 0.0532(4) 0.0018(3) 0.0124(3) 0.0035(2)
O5 0.0252(3) 0.0413(4) 0.0431(4) 0.0021(3) 0.0058(3) -0.0021(3)
O6 0.0479(5) 0.0298(4) 0.0634(6) 0.0063(3) -0.0091(4) -0.0189(3)
O7 0.0548(5) 0.0166(3) 0.0657(6) 0.0005(3) 0.0043(4) 0.0065(3)
O8 0.0354(4) 0.0339(4) 0.0607(5) 0.0136(4) -0.0036(4) 0.0049(3)

loop_
_atom_type_symbol
_atom_type_description
_atom_type_scat_dispersion_real
_atom_type_scat_dispersion_imag
_atom_type_scat_source
C C 0.0033 0.0016 'International Tables Vol C Tables 4.2.6.8 and 6.1.1.4'
H H 0 0 'International Tables Vol C Tables 4.2.6.8 and 6.1.1.4'
N N 0.0061 0.0033 'International Tables Vol C Tables 4.2.6.8 and 6.1.1.4'
O O 0.0106 0.006 'International Tables Vol C Tables 4.2.6.8 and 6.1.1.4'

loop_
_exptl_crystal_face_index_h
_exptl_crystal_face_index_k
_exptl_crystal_face_index_l
_exptl_crystal_face_perp_dist
-1 -1 0 0.187
1 1 0 0.188
-1 0 1 0.155
1 0 -1 0.169
0 -1 1 0.031
0 1 -1 0.111
0 -1 0 0.055
0 1 0 0.066
0 -1 -1 0.109
0 1 1 0.069

loop_
_geom_angle_atom_site_label_1
_geom_angle_atom_site_label_2
_geom_angle_atom_site_label_3
_geom_angle
_geom_angle_site_symmetry_1
_geom_angle_site_symmetry_3
_geom_angle_publ_flag
C2 C1 H1 118.5 . . ?
N1 C1 H1 118.5 . . ?
N1 C1 C2 122.99(8) . . ?
C1 C2 H2 120.7 . . ?
C1 C2 C3 118.62(7) . . ?
C3 C2 H2 120.7 . . ?
C2 C3 C6 124.53(6) . . ?
C4 C3 C2 118.20(6) . . ?
C4 C3 C6 117.26(6) . . ?
C3 C4 H4 120.3 . . ?
C5 C4 C3 119.35(7) . . ?
C5 C4 H4 120.3 . . ?
C4 C5 H5 118.9 . . ?
N1 C5 C4 122.25(7) . . ?
N1 C5 H5 118.9 . . ?
N2 C6 C3 116.05(6) . . ?
O1 C6 C3 119.88(6) . . ?
O1 C6 N2 124.06(7) . . ?
C8 C7 C9 117.15(7) . . ?
N3 C7 C8 116.39(7) . . ?
N3 C7 C9 126.35(7) . . ?
C7 C8 H8A 109.5 . . ?
C7 C8 H8B 109.5 . . ?
C7 C8 H8C 109.5 . . ?
H8A C8 H8B 109.5 . . ?
H8A C8 H8C 109.5 . . ?
H8B C8 H8C 109.5 . . ?
C7 C9 H9A 108.1 . . ?
C7 C9 H9B 108.1 . . ?
C7 C9 C10 116.98(7) . . ?
H9A C9 H9B 107.3 . . ?
C10 C9 H9A 108.1 . . ?
C10 C9 H9B 108.1 . . ?
C11 C10 C9 109.08(7) . . ?
C12 C10 C9 112.45(6) . . ?
C12 C10 C11 111.19(7) . . ?
O2 C10 C9 105.39(6) . . ?
O2 C10 C11 109.10(7) . . ?
O2 C10 C12 109.44(7) . . ?
C10 C11 H11A 109.5 . . ?
C10 C11 H11B 109.5 . . ?
C10 C11 H11C 109.5 . . ?
H11A C11 H11B 109.5 . . ?
H11A C11 H11C 109.5 . . ?
H11B C11 H11C 109.5 . . ?
C10 C12 H12A 109.5 . . ?
C10 C12 H12B 109.5 . . ?
C10 C12 H12C 109.5 . . ?
H12A C12 H12B 109.5 . . ?
H12A C12 H12C 109.5 . . ?
H12B C12 H12C 109.5 . . ?
C14 C13 C18 120.40(7) . . ?
C14 C13 C19 120.34(7) . . ?
C18 C13 C19 119.25(7) . . ?
C13 C14 H14 120.7 . . ?
C15 C14 C13 118.60(8) . . ?
C15 C14 H14 120.7 . . ?
C14 C15 N5 118.64(8) . . ?
C16 C15 C14 122.92(8) . . ?
C16 C15 N5 118.43(7) . . ?
C15 C16 H16 121.8 . . ?
C15 C16 C17 116.49(7) . . ?
C17 C16 H16 121.8 . . ?
C16 C17 C18 123.28(8) . . ?
C16 C17 N4 118.00(7) . . ?
C18 C17 N4 118.65(8) . . ?
C13 C18 H18 120.9 . . ?
C17 C18 C13 118.26(7) . . ?
C17 C18 H18 120.9 . . ?
O3 C19 C13 112.57(7) . . ?
O4 C19 C13 121.85(8) . . ?
O4 C19 O3 125.58(8) . . ?
C1 N1 C5 118.58(7) . . ?
C6 N2 N3 118.71(6) . . ?
C6 N2 H2A 121.6(10) . . ?
N3 N2 H2A 118.1(10) . . ?
C7 N3 N2 114.99(7) . . ?
O5 N4 C17 118.09(8) . . ?
O5 N4 O6 124.39(9) . . ?
O6 N4 C17 117.52(9) . . ?
O7 N5 C15 117.92(9) . . ?
O8 N5 C15 117.95(8) . . ?
O8 N5 O7 124.14(9) . . ?
C10 O2 H2B 108.5(11) . . ?
C19 O3 H3 111.7(11) . . ?

loop_
_geom_bond_atom_site_label_1
_geom_bond_atom_site_label_2
_geom_bond_distance
_geom_bond_site_symmetry_2
_geom_bond_publ_flag
C1 H1 0.95 . ?
C1 C2 1.3849(11) . ?
C1 N1 1.3333(11) . ?
C2 H2 0.95 . ?
C2 C3 1.3913(11) . ?
C3 C4 1.3899(10) . ?
C3 C6 1.5034(10) . ?
C4 H4 0.95 . ?
C4 C5 1.3844(11) . ?
C5 H5 0.95 . ?
C5 N1 1.3349(11) . ?
C6 N2 1.3389(9) . ?
C6 O1 1.2324(9) . ?
C7 C8 1.4962(11) . ?
C7 C9 1.5104(11) . ?
C7 N3 1.2869(10) . ?
C8 H8A 0.98 . ?
C8 H8B 0.98 . ?
C8 H8C 0.98 . ?
C9 H9A 0.99 . ?
C9 H9B 0.99 . ?
C9 C10 1.5399(11) . ?
C10 C11 1.5220(11) . ?
C10 C12 1.5178(12) . ?
C10 O2 1.4379(9) . ?
C11 H11A 0.98 . ?
C11 H11B 0.98 . ?
C11 H11C 0.98 . ?
C12 H12A 0.98 . ?
C12 H12B 0.98 . ?
C12 H12C 0.98 . ?
C13 C14 1.3899(11) . ?
C13 C18 1.3899(11) . ?
C13 C19 1.4996(10) . ?
C14 H14 0.95 . ?
C14 C15 1.3865(11) . ?
C15 C16 1.3796(12) . ?
C15 N5 1.4694(11) . ?
C16 H16 0.95 . ?
C16 C17 1.3803(12) . ?
C17 C18 1.3858(11) . ?
C17 N4 1.4671(12) . ?
C18 H18 0.95 . ?
C19 O3 1.3008(10) . ?
C19 O4 1.2151(10) . ?
N2 N3 1.3972(9) . ?
N2 H2A 0.881(16) . ?
N4 O5 1.2214(12) . ?
N4 O6 1.2251(11) . ?
N5 O7 1.2226(11) . ?
N5 O8 1.2162(12) . ?
O2 H2B 0.846(17) . ?
O3 H3 1.00(2) . ?

loop_
_geom_hbond_atom_site_label_D
_geom_hbond_atom_site_label_H
_geom_hbond_atom_site_label_A
_geom_hbond_distance_DH
_geom_hbond_distance_HA
_geom_hbond_distance_DA
_geom_hbond_angle_DHA
_geom_hbond_site_symmetry_A
_geom_hbond_publ_flag
C2 H2 O2 0.95 2.47 3.3822(10) 160.7 . yes
C5 H5 O4 0.95 2.41 3.3004(11) 155.7 1_655 yes
C9 H9A O7 0.99 2.64 3.4719(11) 141.4 1_565 yes
N2 H2A O2 0.881(16) 1.901(16) 2.7305(9) 156.4(14) . yes
O2 H2B O1 0.846(17) 1.936(17) 2.7479(9) 160.4(16) 1_455 yes
O3 H3 N1 1.00(2) 1.59(2) 2.5849(9) 172.5(18) . yes

loop_
_geom_torsion_atom_site_label_1
_geom_torsion_atom_site_label_2
_geom_torsion_atom_site_label_3
_geom_torsion_atom_site_label_4
_geom_torsion
_geom_torsion_site_symmetry_1
_geom_torsion_site_symmetry_2
_geom_torsion_site_symmetry_3
_geom_torsion_site_symmetry_4
_geom_torsion_publ_flag
C1 C2 C3 C4 0.24(13) . . . . ?
C1 C2 C3 C6 -178.79(8) . . . . ?
C2 C1 N1 C5 -0.53(14) . . . . ?
C2 C3 C4 C5 -0.95(12) . . . . ?
C2 C3 C6 N2 2.16(12) . . . . ?
C2 C3 C6 O1 -179.31(8) . . . . ?
C3 C4 C5 N1 0.98(14) . . . . ?
C3 C6 N2 N3 -170.90(7) . . . . ?
C4 C3 C6 N2 -176.87(7) . . . . ?
C4 C3 C6 O1 1.66(11) . . . . ?
C4 C5 N1 C1 -0.23(14) . . . . ?
C6 C3 C4 C5 178.15(7) . . . . ?
C6 N2 N3 C7 -156.49(8) . . . . ?
C7 C9 C10 C11 -164.94(7) . . . . ?
C7 C9 C10 C12 -41.12(9) . . . . ?
C7 C9 C10 O2 78.04(8) . . . . ?
C8 C7 C9 C10 102.98(9) . . . . ?
C8 C7 N3 N2 -176.90(8) . . . . ?
C9 C7 N3 N2 6.96(12) . . . . ?
C13 C14 C15 C16 1.54(13) . . . . ?
C13 C14 C15 N5 -179.54(8) . . . . ?
C14 C13 C18 C17 -2.05(12) . . . . ?
C14 C13 C19 O3 16.69(11) . . . . ?
C14 C13 C19 O4 -162.85(9) . . . . ?
C14 C15 C16 C17 -1.57(13) . . . . ?
C14 C15 N5 O7 -173.72(9) . . . . ?
C14 C15 N5 O8 6.17(13) . . . . ?
C15 C16 C17 C18 -0.26(13) . . . . ?
C15 C16 C17 N4 176.65(8) . . . . ?
C16 C15 N5 O7 5.25(13) . . . . ?
C16 C15 N5 O8 -174.86(9) . . . . ?
C16 C17 C18 C13 2.04(13) . . . . ?
C16 C17 N4 O5 172.34(8) . . . . ?
C16 C17 N4 O6 -8.59(13) . . . . ?
C18 C13 C14 C15 0.35(12) . . . . ?
C18 C13 C19 O3 -162.53(8) . . . . ?
C18 C13 C19 O4 17.93(13) . . . . ?
C18 C17 N4 O5 -10.60(12) . . . . ?
C18 C17 N4 O6 168.47(9) . . . . ?
C19 C13 C14 C15 -178.85(7) . . . . ?
C19 C13 C18 C17 177.17(7) . . . . ?
N1 C1 C2 C3 0.52(15) . . . . ?
N3 C7 C9 C10 -80.91(11) . . . . ?
N4 C17 C18 C13 -174.86(7) . . . . ?
N5 C15 C16 C17 179.50(8) . . . . ?
O1 C6 N2 N3 10.65(12) . . . . ?

_cod_database_fobs_code 2109094
